data_1516267
loop_
_publ_author_name
'Pedrick, E. A.'
'Wu, G.'
'Kaltsoyannis, N.'
'Hayton, T. W.'

_publ_section_title
;
 Reductive silylation of a uranyl dibenzoylmethanate complex: an example
 of controlled uranyl oxo ligand cleavage
;
_journal_issue 8
_journal_name_full 'Chemical Science'
_journal_page_first 3204
_journal_paper_doi 10.1039/c4sc00996g
_journal_volume 5
_journal_year 2014
_chemical_formula_sum 'C68 H52 B F15 O7 Si U'
_chemical_formula_weight 1543.03
_chemical_name_systematic
; 
 ? 
;
_space_group_IT_number 2
_symmetry_cell_setting triclinic
_symmetry_space_group_name_Hall '-P 1'
_symmetry_space_group_name_H-M 'P -1'
_atom_sites_solution_hydrogens geom
_atom_sites_solution_primary direct
_atom_sites_solution_secondary difmap
_audit_creation_method SHELXL-97
_cell_angle_alpha 100.0090(10)
_cell_angle_beta 103.5920(10)
_cell_angle_gamma 90.5930(10)
_cell_formula_units_Z 2
_cell_length_a 12.8552(3)
_cell_length_b 15.7463(3)
_cell_length_c 16.5535(3)
_cell_measurement_temperature 100(2)
_cell_volume 3202.79(11)
_computing_structure_refinement 'SHELXL-97 (Sheldrick, 2008)'
_computing_structure_solution 'SHELXS-97 (Sheldrick, 2008)'
_diffrn_ambient_temperature 100(2)
_diffrn_measured_fraction_theta_full 0.993
_diffrn_measured_fraction_theta_max 0.993
_diffrn_radiation_monochromator graphite
_diffrn_radiation_source 'fine-focus sealed tube'
_diffrn_radiation_type MoK\a
_diffrn_radiation_wavelength 0.71073
_diffrn_reflns_av_R_equivalents 0.0174
_diffrn_reflns_av_sigmaI/netI 0.0300
_diffrn_reflns_limit_h_max 16
_diffrn_reflns_limit_h_min -17
_diffrn_reflns_limit_k_max 20
_diffrn_reflns_limit_k_min -20
_diffrn_reflns_limit_l_max 22
_diffrn_reflns_limit_l_min -22
_diffrn_reflns_number 31034
_diffrn_reflns_theta_full 28.28
_diffrn_reflns_theta_max 28.28
_diffrn_reflns_theta_min 1.32
_exptl_absorpt_coefficient_mu 2.650
_exptl_absorpt_correction_T_max 0.7775
_exptl_absorpt_correction_T_min 0.4171
_exptl_absorpt_correction_type multi-scan
_exptl_absorpt_process_details SADABS
_exptl_crystal_colour red
_exptl_crystal_density_diffrn 1.600
_exptl_crystal_density_method 'not measured'
_exptl_crystal_description plate
_exptl_crystal_F_000 1524
_exptl_crystal_size_max 0.40
_exptl_crystal_size_mid 0.30
_exptl_crystal_size_min 0.10
_refine_diff_density_max 2.493
_refine_diff_density_min -0.716
_refine_diff_density_rms 0.130
_refine_ls_extinction_method none
_refine_ls_goodness_of_fit_ref 1.097
_refine_ls_hydrogen_treatment constr
_refine_ls_matrix_type full
_refine_ls_number_parameters 829
_refine_ls_number_reflns 15762
_refine_ls_number_restraints 38
_refine_ls_restrained_S_all 1.130
_refine_ls_R_factor_all 0.0339
_refine_ls_R_factor_gt 0.0281
_refine_ls_shift/su_max 0.025
_refine_ls_shift/su_mean 0.001
_refine_ls_structure_factor_coef Fsqd
_refine_ls_weighting_details 'calc w=1/[\s^2^(Fo^2^)+(0.0500P)^2^+0.5680P] where P=(Fo^2^+2Fc^2^)/3'
_refine_ls_weighting_scheme calc
_refine_ls_wR_factor_gt 0.0741
_refine_ls_wR_factor_ref 0.0783
_reflns_number_gt 14311
_reflns_number_total 15762
_reflns_threshold_expression >2sigma(I)
_cod_data_source_file c4sc00996g2.cif
_cod_data_source_block complex_2
_cod_depositor_comments
;
The following automatic conversions were performed:

'_symmetry_cell_setting' value 'Triclinic' changed to 'triclinic'
according to
/usr/data/users/saulius/crontab/automatic-downloads/rss-feeds/RSC/lib/dictionaries/cif_core.dic
dictionary named 'cif_core.dic' version 2.4.2 from 2011-04-26.

Automatic conversion script
Id: cif_fix_values 2281 2013-09-26 08:29:07Z andrius 

 Adding full bibliography for 1516266--1516269.cif.
;
_cod_original_sg_symbol_H-M P-1
_cod_database_code 1516267

loop_
_symmetry_equiv_pos_as_xyz
'x, y, z'
'-x, -y, -z'

loop_
_atom_site_label
_atom_site_type_symbol
_atom_site_fract_x
_atom_site_fract_y
_atom_site_fract_z
_atom_site_U_iso_or_equiv
_atom_site_adp_type
_atom_site_occupancy
_atom_site_symmetry_multiplicity
_atom_site_calc_flag
_atom_site_refinement_flags
F3 F 0.5486(2) 1.24187(14) 0.81940(16) 0.0560(7) Uani 1 1 d .
U1 U 0.841790(7) 0.807845(6) 0.651192(6) 0.01225(4) Uani 1 1 d .
O1 O 0.71488(15) 0.86050(13) 0.68038(12) 0.0157(4) Uani 1 1 d .
O2 O 0.97067(16) 0.75456(14) 0.61804(13) 0.0206(4) Uani 1 1 d .
O5 O 0.79936(16) 0.68563(12) 0.69303(12) 0.0171(4) Uani 1 1 d .
O3 O 0.74181(16) 0.71329(13) 0.53667(12) 0.0178(4) Uani 1 1 d .
O7 O 0.93902(16) 0.93956(13) 0.69053(12) 0.0182(4) Uani 1 1 d .
O6 O 0.93388(16) 0.82274(13) 0.78685(12) 0.0175(4) Uani 1 1 d .
O4 O 0.80855(16) 0.87848(13) 0.52915(12) 0.0202(4) Uani 1 1 d .
Si1 Si 1.08353(7) 0.70053(7) 0.63517(7) 0.0308(2) Uani 1 1 d .
F10 F 0.55986(14) 0.69506(11) 0.63277(11) 0.0222(4) Uani 1 1 d .
F15 F 0.77158(13) 0.92339(11) 0.85706(11) 0.0226(4) Uani 1 1 d .
F6 F 0.47028(16) 0.97446(11) 0.57968(12) 0.0304(4) Uani 1 1 d .
C47 C 0.5178(2) 0.83893(18) 0.61848(17) 0.0156(5) Uani 1 1 d .
C52 C 0.5006(2) 0.74985(19) 0.58887(19) 0.0180(6) Uani 1 1 d .
C4 C 1.0200(2) 0.84905(18) 0.93047(17) 0.0160(5) Uani 1 1 d .
C1 C 0.9938(2) 0.87697(18) 0.84710(17) 0.0152(5) Uani 1 1 d .
C18 C 0.7641(2) 0.60748(18) 0.66224(18) 0.0180(6) Uani 1 1 d .
C16 C 0.7131(2) 0.63272(18) 0.51651(18) 0.0166(5) Uani 1 1 d .
F7 F 0.32292(16) 0.90436(12) 0.44326(12) 0.0330(5) Uani 1 1 d .
F11 F 0.45018(14) 0.74888(13) 0.74207(12) 0.0285(4) Uani 1 1 d .
F14 F 0.79366(16) 0.86481(15) 1.00074(12) 0.0358(5) Uani 1 1 d .
F13 F 0.65262(19) 0.74035(17) 1.01434(14) 0.0463(6) Uani 1 1 d .
C25 C 0.6605(2) 0.60102(19) 0.42589(18) 0.0202(6) Uani 1 1 d .
C15 C 0.9681(3) 1.1154(2) 0.69198(19) 0.0224(6) Uani 1 1 d .
H15 H 0.9021 1.0883 0.6582 0.027 Uiso 1 1 calc R
C10 C 1.0349(2) 1.07165(18) 0.74903(17) 0.0177(6) Uani 1 1 d .
C17 C 0.7269(2) 0.57732(18) 0.57535(18) 0.0193(6) Uani 1 1 d .
H17 H 0.7104 0.5172 0.5556 0.023 Uiso 1 1 calc R
C3 C 0.9996(2) 0.98394(18) 0.75692(18) 0.0170(5) Uani 1 1 d .
C9 C 1.0770(2) 0.9020(2) 1.00458(18) 0.0205(6) Uani 1 1 d .
H9 H 1.1022 0.9584 1.0029 0.025 Uiso 1 1 calc R
C2 C 1.0300(2) 0.95603(18) 0.83468(18) 0.0176(5) Uani 1 1 d .
H2 H 1.0772 0.9926 0.8807 0.021 Uiso 1 1 calc R
F9 F 0.41278(17) 0.62723(12) 0.49288(13) 0.0331(5) Uani 1 1 d .
F8 F 0.28947(16) 0.73044(13) 0.39837(12) 0.0328(4) Uani 1 1 d .
C48 C 0.4571(2) 0.88767(19) 0.56450(18) 0.0195(6) Uani 1 1 d .
C51 C 0.4258(2) 0.71337(19) 0.5165(2) 0.0216(6) Uani 1 1 d .
C49 C 0.3807(2) 0.8530(2) 0.49149(19) 0.0217(6) Uani 1 1 d .
C50 C 0.3644(2) 0.7648(2) 0.46803(19) 0.0221(6) Uani 1 1 d .
F1 F 0.75880(15) 1.03353(12) 0.70981(13) 0.0285(4) Uani 1 1 d .
F5 F 0.43291(15) 0.95022(14) 0.76553(14) 0.0353(5) Uani 1 1 d .
F12 F 0.48343(18) 0.68225(15) 0.88158(15) 0.0418(5) Uani 1 1 d .
C53 C 0.6141(2) 0.83519(19) 0.78888(18) 0.0174(5) Uani 1 1 d .
C54 C 0.6981(2) 0.8618(2) 0.85919(18) 0.0198(6) Uani 1 1 d .
C58 C 0.5414(2) 0.7761(2) 0.80194(19) 0.0223(6) Uani 1 1 d .
C11 C 1.1328(2) 1.11194(19) 0.79657(18) 0.0207(6) Uani 1 1 d .
H11 H 1.1791 1.0830 0.8354 0.025 Uiso 1 1 calc R
C12 C 1.1627(3) 1.1935(2) 0.7874(2) 0.0253(7) Uani 1 1 d .
H12 H 1.2300 1.2199 0.8193 0.030 Uiso 1 1 calc R
C13 C 1.0951(3) 1.2373(2) 0.7320(2) 0.0273(7) Uani 1 1 d .
H13 H 1.1156 1.2938 0.7267 0.033 Uiso 1 1 calc R
C8 C 1.0969(3) 0.8728(2) 1.08034(19) 0.0243(6) Uani 1 1 d .
H8 H 1.1362 0.9091 1.1305 0.029 Uiso 1 1 calc R
B1 B 0.6105(2) 0.8784(2) 0.7044(2) 0.0157(6) Uani 1 1 d .
C41 C 0.5978(2) 0.98227(19) 0.73535(17) 0.0182(6) Uani 1 1 d .
C46 C 0.5092(2) 1.0099(2) 0.7653(2) 0.0262(7) Uani 1 1 d .
C57 C 0.5550(3) 0.7423(2) 0.8748(2) 0.0293(7) Uani 1 1 d .
C5 C 0.9837(3) 0.7665(2) 0.9346(2) 0.0250(6) Uani 1 1 d .
H5 H 0.9452 0.7296 0.8845 0.030 Uiso 1 1 calc R
C7 C 1.0598(3) 0.7906(2) 1.0838(2) 0.0292(7) Uani 1 1 d .
H7 H 1.0734 0.7709 1.1362 0.035 Uiso 1 1 calc R
C6 C 1.0031(3) 0.7376(2) 1.0107(2) 0.0306(7) Uani 1 1 d .
H6 H 0.9775 0.6815 1.0128 0.037 Uiso 1 1 calc R
F2 F 0.7265(2) 1.19697(13) 0.76177(16) 0.0454(6) Uani 1 1 d .
F4 F 0.40209(19) 1.11589(16) 0.82003(16) 0.0521(7) Uani 1 1 d .
C19 C 0.7589(3) 0.5526(2) 0.72537(19) 0.0267(7) Uani 1 1 d .
C26 C 0.6816(3) 0.6466(2) 0.3661(2) 0.0256(7) Uani 1 1 d .
H26 H 0.7290 0.6965 0.3837 0.031 Uiso 1 1 calc R
C42 C 0.6689(2) 1.0494(2) 0.73609(19) 0.0229(6) Uani 1 1 d .
C30 C 0.5898(3) 0.5285(2) 0.3990(2) 0.0282(7) Uani 1 1 d .
H30 H 0.5745 0.4970 0.4392 0.034 Uiso 1 1 calc R
C24 C 0.7553(3) 0.5930(2) 0.8065(2) 0.0295(7) Uani 1 1 d .
H24 H 0.7579 0.6543 0.8201 0.035 Uiso 1 1 calc R
C34 C 0.7029(3) 0.8875(2) 0.4760(2) 0.0259(7) Uani 1 1 d .
H34A H 0.6647 0.9334 0.5043 0.031 Uiso 1 1 calc R
H34B H 0.6589 0.8326 0.4624 0.031 Uiso 1 1 calc R
C31 C 0.8915(3) 0.9124(3) 0.4949(2) 0.0350(8) Uani 1 1 d .
H31A H 0.9287 0.8649 0.4678 0.042 Uiso 1 1 calc R
H31B H 0.9450 0.9503 0.5399 0.042 Uiso 1 1 calc R
C33 C 0.7260(3) 0.9116(3) 0.3968(2) 0.0420(10) Uani 1 1 d .
H33A H 0.7322 0.8595 0.3554 0.050 Uiso 1 1 calc R
H33B H 0.6696 0.9470 0.3699 0.050 Uiso 1 1 calc R
C32 C 0.8320(4) 0.9628(3) 0.4308(3) 0.0461(11) Uani 1 1 d .
H32A H 0.8699 0.9650 0.3855 0.055 Uiso 1 1 calc R
H32B H 0.8221 1.0225 0.4576 0.055 Uiso 1 1 calc R
C39 C 1.0523(3) 0.5987(3) 0.6685(3) 0.0427(10) Uani 1 1 d .
H39A H 1.0307 0.6129 0.7226 0.051 Uiso 1 1 calc R
H39B H 0.9908 0.5672 0.6257 0.051 Uiso 1 1 calc R
C35 C 1.1244(4) 0.6813(3) 0.5337(3) 0.0542(12) Uani 1 1 d .
H35A H 1.1396 0.7377 0.5190 0.065 Uiso 1 1 calc R
H35B H 1.1915 0.6501 0.5410 0.065 Uiso 1 1 calc R
C36 C 1.0398(5) 0.6292(3) 0.4608(3) 0.0687(17) Uani 1 1 d .
H36A H 1.0257 0.5726 0.4742 0.103 Uiso 1 1 calc R
H36B H 1.0660 0.6214 0.4091 0.103 Uiso 1 1 calc R
H36C H 0.9735 0.6602 0.4524 0.103 Uiso 1 1 calc R
C14 C 0.9978(3) 1.1981(2) 0.6845(2) 0.0265(7) Uani 1 1 d .
H14 H 0.9512 1.2279 0.6467 0.032 Uiso 1 1 calc R
C43 C 0.6537(3) 1.1360(2) 0.7635(2) 0.0310(8) Uani 1 1 d .
C27 C 0.6337(3) 0.6195(2) 0.2808(2) 0.0361(8) Uani 1 1 d .
H27 H 0.6488 0.6506 0.2402 0.043 Uiso 1 1 calc R
C29 C 0.5415(3) 0.5021(3) 0.3136(2) 0.0393(9) Uani 1 1 d .
H29 H 0.4929 0.4528 0.2957 0.047 Uiso 1 1 calc R
C44 C 0.5644(3) 1.1585(2) 0.7922(2) 0.0361(9) Uani 1 1 d .
C28 C 0.5640(4) 0.5470(3) 0.2551(2) 0.0437(10) Uani 1 1 d .
H28 H 0.5316 0.5283 0.1967 0.052 Uiso 1 1 calc R
C20 C 0.7551(4) 0.4633(2) 0.7064(2) 0.0548(14) Uani 1 1 d .
H20 H 0.7566 0.4349 0.6512 0.066 Uiso 1 1 calc R
C23 C 0.7480(4) 0.5444(3) 0.8673(2) 0.0505(12) Uani 1 1 d .
H23 H 0.7460 0.5724 0.9225 0.061 Uiso 1 1 calc R
C59 C 0.5174(4) 0.0468(4) 0.0123(3) 0.0717(18) Uani 1 1 d .
H59A H 0.5076 0.0680 0.0698 0.086 Uiso 1 1 calc R
H59B H 0.4695 0.0788 -0.0266 0.086 Uiso 1 1 calc R
C40 C 1.1476(5) 0.5390(4) 0.6797(4) 0.0694(16) Uani 1 1 d .
H40A H 1.1667 0.5217 0.6255 0.104 Uiso 1 1 calc R
H40B H 1.1271 0.4875 0.6993 0.104 Uiso 1 1 calc R
H40C H 1.2092 0.5699 0.7214 0.104 Uiso 1 1 calc R
C22 C 0.7436(6) 0.4566(3) 0.8481(3) 0.082(2) Uani 1 1 d .
H22 H 0.7368 0.4234 0.8896 0.099 Uiso 1 1 calc R
C21 C 0.7489(6) 0.4155(3) 0.7679(3) 0.094(3) Uani 1 1 d .
H21 H 0.7484 0.3543 0.7552 0.113 Uiso 1 1 calc R
C45 C 0.4910(3) 1.0949(2) 0.7931(2) 0.0353(9) Uani 1 1 d .
C37 C 1.1835(3) 0.7724(4) 0.7213(3) 0.0610(14) Uani 1 1 d .
H37A H 1.1545 0.7853 0.7722 0.073 Uiso 1 1 calc R
H37B H 1.2501 0.7416 0.7361 0.073 Uiso 1 1 calc R
C38 C 1.2094(4) 0.8552(4) 0.6962(5) 0.088(2) Uani 1 1 d .
H38A H 1.2494 0.8436 0.6522 0.132 Uiso 1 1 calc R
H38B H 1.2530 0.8942 0.7455 0.132 Uiso 1 1 calc R
H38C H 1.1428 0.8823 0.6744 0.132 Uiso 1 1 calc R
C55 C 0.7128(3) 0.8324(2) 0.93463(19) 0.0273(7) Uani 1 1 d .
C56 C 0.6398(3) 0.7704(2) 0.9415(2) 0.0317(8) Uani 1 1 d .
C60 C 0.6317(4) 0.0684(4) 0.0116(3) 0.0743(18) Uani 1 1 d .
H60A H 0.6426 0.0456 -0.0452 0.089 Uiso 1 1 calc R
H60B H 0.6801 0.0388 0.0525 0.089 Uiso 1 1 calc R
C61 C 0.6624(5) 0.1647(4) 0.0337(4) 0.093(2) Uani 1 1 d .
H61A H 0.6076 0.1958 0.0003 0.140 Uiso 1 1 calc R
H61B H 0.7317 0.1750 0.0210 0.140 Uiso 1 1 calc R
H61C H 0.6679 0.1852 0.0940 0.140 Uiso 1 1 calc R
C15A C 0.0039(7) 0.4267(8) 0.8538(9) 0.150(5) Uiso 0.618(5) 1 d PD
C16A C 0.1055(5) 0.4652(5) 0.8814(5) 0.0636(19) Uiso 0.618(5) 1 d PD
C17A C 0.1997(5) 0.4282(4) 0.9017(6) 0.0326(12) Uiso 0.618(5) 1 d PD
C18A C 0.2930(5) 0.4810(4) 0.9270(5) 0.0484(15) Uiso 0.618(5) 1 d PD
C19A C 0.2854(6) 0.5680(5) 0.9327(7) 0.074(2) Uiso 0.618(5) 1 d PD
C20A C 0.1883(7) 0.6018(5) 0.9156(7) 0.073(3) Uiso 0.618(5) 1 d PD
C21A C 0.0987(6) 0.5527(5) 0.8871(7) 0.084(3) Uiso 0.618(5) 1 d PD
C16B C 0.3478(7) 0.5466(6) 0.9431(7) 0.0636(19) Uiso 0.382(5) 1 d PD
C17B C 0.2687(7) 0.6013(5) 0.9281(6) 0.0326(12) Uiso 0.382(5) 1 d PD
C18B C 0.1634(7) 0.5750(7) 0.9018(9) 0.0484(15) Uiso 0.382(5) 1 d PD
C19B C 0.1399(8) 0.4892(7) 0.8970(11) 0.074(2) Uiso 0.382(5) 1 d PD
C20B C 0.2204(9) 0.4320(7) 0.9063(15) 0.073(3) Uiso 0.382(5) 1 d PD
C21B C 0.3227(9) 0.4614(7) 0.9332(13) 0.084(3) Uiso 0.382(5) 1 d PD
C15B C 0.4088(12) 0.4099(10) 0.9510(15) 0.150(5) Uiso 0.382(5) 1 d PD

loop_
_atom_site_aniso_label
_atom_site_aniso_U_11
_atom_site_aniso_U_22
_atom_site_aniso_U_33
_atom_site_aniso_U_23
_atom_site_aniso_U_13
_atom_site_aniso_U_12
F3 0.0764(18) 0.0245(12) 0.0510(15) -0.0107(10) -0.0046(13) 0.0277(12)
U1 0.01272(5) 0.01155(6) 0.01087(5) 0.00026(3) 0.00092(3) 0.00092(3)
O1 0.0155(9) 0.0172(10) 0.0133(9) 0.0019(7) 0.0022(7) 0.0012(7)
O2 0.0179(10) 0.0218(11) 0.0222(11) 0.0023(8) 0.0064(8) 0.0044(8)
O5 0.0203(10) 0.0147(10) 0.0137(9) 0.0007(7) 0.0006(8) -0.0017(8)
O3 0.0213(10) 0.0151(10) 0.0140(9) 0.0015(7) -0.0005(8) -0.0012(8)
O7 0.0222(10) 0.0178(10) 0.0128(9) 0.0026(8) 0.0006(8) -0.0022(8)
O6 0.0183(10) 0.0158(10) 0.0152(10) 0.0027(7) -0.0019(8) -0.0018(8)
O4 0.0229(11) 0.0229(11) 0.0140(10) 0.0057(8) 0.0012(8) -0.0012(8)
Si1 0.0197(4) 0.0354(5) 0.0394(5) 0.0064(4) 0.0110(4) 0.0104(4)
F10 0.0219(9) 0.0165(9) 0.0264(9) 0.0061(7) 0.0007(7) 0.0040(7)
F15 0.0182(8) 0.0261(9) 0.0183(8) -0.0013(7) -0.0019(7) 0.0004(7)
F6 0.0419(11) 0.0146(9) 0.0247(10) 0.0000(7) -0.0091(8) 0.0061(8)
C47 0.0146(13) 0.0170(14) 0.0143(13) 0.0002(10) 0.0033(10) 0.0027(10)
C52 0.0154(13) 0.0186(14) 0.0212(14) 0.0057(11) 0.0051(11) 0.0028(11)
C4 0.0150(13) 0.0186(14) 0.0143(13) 0.0032(10) 0.0032(10) 0.0024(10)
C1 0.0122(12) 0.0182(14) 0.0133(12) 0.0017(10) 0.0001(10) 0.0023(10)
C18 0.0175(13) 0.0174(14) 0.0171(13) 0.0022(11) 0.0010(11) -0.0007(10)
C16 0.0150(13) 0.0157(14) 0.0162(13) -0.0018(10) 0.0017(10) 0.0012(10)
F7 0.0402(11) 0.0245(10) 0.0239(10) 0.0039(8) -0.0128(8) 0.0084(8)
F11 0.0171(9) 0.0395(11) 0.0306(10) 0.0084(8) 0.0075(8) -0.0039(8)
F14 0.0341(11) 0.0555(14) 0.0134(9) 0.0030(9) -0.0008(8) 0.0127(10)
F13 0.0557(15) 0.0676(16) 0.0275(11) 0.0282(11) 0.0184(11) 0.0195(12)
C25 0.0242(15) 0.0173(14) 0.0155(13) -0.0013(11) 0.0008(11) 0.0008(11)
C15 0.0252(15) 0.0221(16) 0.0195(14) 0.0051(12) 0.0040(12) -0.0040(12)
C10 0.0242(15) 0.0162(14) 0.0132(13) 0.0011(10) 0.0064(11) -0.0018(11)
C17 0.0252(15) 0.0122(13) 0.0176(14) -0.0002(10) 0.0014(11) -0.0012(11)
C3 0.0190(14) 0.0141(13) 0.0180(13) 0.0013(10) 0.0058(11) -0.0009(10)
C9 0.0233(15) 0.0196(15) 0.0164(14) 0.0010(11) 0.0022(11) 0.0016(11)
C2 0.0184(14) 0.0174(14) 0.0135(13) 0.0002(10) -0.0007(11) -0.0041(11)
F9 0.0398(11) 0.0157(9) 0.0346(11) -0.0007(8) -0.0052(9) -0.0060(8)
F8 0.0342(11) 0.0305(11) 0.0214(10) -0.0032(8) -0.0118(8) -0.0058(8)
C48 0.0222(15) 0.0172(14) 0.0172(14) 0.0011(11) 0.0023(11) 0.0037(11)
C51 0.0233(15) 0.0146(14) 0.0235(15) -0.0017(11) 0.0030(12) -0.0030(11)
C49 0.0230(15) 0.0210(15) 0.0176(14) 0.0027(11) -0.0013(12) 0.0056(12)
C50 0.0209(15) 0.0237(16) 0.0156(14) -0.0033(11) -0.0022(11) -0.0030(12)
F1 0.0284(10) 0.0201(9) 0.0388(11) 0.0101(8) 0.0083(8) 0.0010(7)
F5 0.0182(9) 0.0415(12) 0.0432(12) -0.0044(9) 0.0101(9) 0.0050(8)
F12 0.0415(13) 0.0502(14) 0.0470(13) 0.0234(11) 0.0264(11) 0.0013(10)
C53 0.0148(13) 0.0226(15) 0.0150(13) 0.0013(11) 0.0053(10) 0.0059(11)
C54 0.0202(14) 0.0233(15) 0.0155(13) 0.0009(11) 0.0050(11) 0.0082(11)
C58 0.0174(14) 0.0291(17) 0.0219(15) 0.0044(12) 0.0073(12) 0.0039(12)
C11 0.0249(15) 0.0204(15) 0.0164(14) 0.0015(11) 0.0059(12) -0.0031(12)
C12 0.0294(17) 0.0222(16) 0.0226(15) -0.0021(12) 0.0078(13) -0.0102(12)
C13 0.0394(19) 0.0171(15) 0.0283(17) 0.0048(12) 0.0134(15) -0.0042(13)
C8 0.0305(17) 0.0274(17) 0.0117(13) -0.0005(11) 0.0016(12) 0.0039(13)
B1 0.0149(14) 0.0152(15) 0.0145(14) 0.0003(11) 0.0005(11) 0.0011(11)
C41 0.0162(13) 0.0195(14) 0.0138(13) -0.0018(10) -0.0032(10) 0.0057(11)
C46 0.0199(15) 0.0292(17) 0.0231(15) -0.0043(13) -0.0012(12) 0.0073(12)
C57 0.0279(17) 0.0357(19) 0.0317(18) 0.0128(14) 0.0170(14) 0.0063(14)
C5 0.0308(17) 0.0222(16) 0.0194(15) 0.0048(12) 0.0003(13) -0.0025(13)
C7 0.0390(19) 0.0346(19) 0.0165(15) 0.0111(13) 0.0069(14) 0.0077(15)
C6 0.042(2) 0.0233(17) 0.0263(17) 0.0101(13) 0.0047(15) -0.0056(14)
F2 0.0580(15) 0.0151(10) 0.0545(14) 0.0098(9) -0.0055(12) -0.0020(9)
F4 0.0415(13) 0.0578(16) 0.0504(14) -0.0108(12) 0.0121(11) 0.0307(11)
C19 0.0383(18) 0.0193(16) 0.0173(14) 0.0029(12) -0.0029(13) -0.0084(13)
C26 0.0300(17) 0.0252(17) 0.0198(15) 0.0013(12) 0.0044(13) -0.0006(13)
C42 0.0255(16) 0.0192(15) 0.0199(14) 0.0040(11) -0.0032(12) 0.0058(12)
C30 0.0341(18) 0.0253(17) 0.0191(15) 0.0001(12) -0.0027(13) -0.0056(13)
C24 0.0388(19) 0.0259(17) 0.0215(16) 0.0024(13) 0.0048(14) -0.0100(14)
C34 0.0295(17) 0.0271(17) 0.0202(15) 0.0068(12) 0.0020(13) 0.0114(13)
C31 0.0343(19) 0.052(2) 0.0230(17) 0.0118(15) 0.0117(15) -0.0036(16)
C33 0.049(2) 0.064(3) 0.0198(17) 0.0177(17) 0.0115(16) 0.030(2)
C32 0.062(3) 0.058(3) 0.036(2) 0.0293(19) 0.031(2) 0.018(2)
C39 0.050(2) 0.041(2) 0.045(2) 0.0174(18) 0.0178(19) 0.0259(18)
C35 0.062(3) 0.055(3) 0.067(3) 0.023(2) 0.046(3) 0.029(2)
C36 0.136(5) 0.038(3) 0.045(3) 0.002(2) 0.050(3) 0.006(3)
C14 0.0355(18) 0.0231(16) 0.0224(15) 0.0082(12) 0.0069(14) -0.0012(13)
C43 0.0391(19) 0.0160(15) 0.0291(17) 0.0029(13) -0.0085(14) 0.0051(13)
C27 0.051(2) 0.037(2) 0.0180(16) 0.0030(14) 0.0045(15) -0.0022(17)
C29 0.049(2) 0.035(2) 0.0235(18) -0.0038(14) -0.0043(16) -0.0142(17)
C44 0.043(2) 0.0206(17) 0.0310(18) -0.0056(14) -0.0105(16) 0.0151(15)
C28 0.057(3) 0.046(2) 0.0175(17) -0.0019(15) -0.0057(16) -0.0093(19)
C20 0.118(4) 0.0168(18) 0.0190(17) 0.0018(13) -0.003(2) -0.014(2)
C23 0.079(3) 0.048(3) 0.0221(18) 0.0070(17) 0.008(2) -0.023(2)
C59 0.063(3) 0.115(5) 0.027(2) -0.013(2) 0.007(2) 0.056(3)
C40 0.081(4) 0.066(3) 0.074(4) 0.029(3) 0.029(3) 0.052(3)
C22 0.166(6) 0.045(3) 0.028(2) 0.018(2) 0.000(3) -0.041(3)
C21 0.212(8) 0.026(2) 0.026(2) 0.0095(17) -0.011(3) -0.040(3)
C45 0.0318(18) 0.039(2) 0.0274(18) -0.0063(15) -0.0010(14) 0.0221(16)
C37 0.021(2) 0.084(4) 0.069(3) -0.001(3) 0.005(2) 0.004(2)
C38 0.047(3) 0.076(4) 0.133(6) -0.019(4) 0.035(4) -0.033(3)
C55 0.0269(16) 0.0401(19) 0.0137(14) 0.0020(13) 0.0044(12) 0.0142(14)
C56 0.0372(19) 0.045(2) 0.0206(16) 0.0167(15) 0.0145(14) 0.0187(16)
C60 0.055(3) 0.109(5) 0.047(3) -0.016(3) 0.008(2) 0.045(3)
C61 0.063(4) 0.119(6) 0.079(4) -0.032(4) 0.015(3) 0.039(4)

loop_
_atom_type_symbol
_atom_type_description
_atom_type_scat_dispersion_real
_atom_type_scat_dispersion_imag
_atom_type_scat_source
U U -9.6767 9.6646 'International Tables Vol C Tables 4.2.6.8 and 6.1.1.4'
O O 0.0106 0.0060 'International Tables Vol C Tables 4.2.6.8 and 6.1.1.4'
C C 0.0033 0.0016 'International Tables Vol C Tables 4.2.6.8 and 6.1.1.4'
H H 0.0000 0.0000 'International Tables Vol C Tables 4.2.6.8 and 6.1.1.4'
B B 0.0013 0.0007 'International Tables Vol C Tables 4.2.6.8 and 6.1.1.4'
F F 0.0171 0.0103 'International Tables Vol C Tables 4.2.6.8 and 6.1.1.4'
Si Si 0.0817 0.0704 'International Tables Vol C Tables 4.2.6.8 and 6.1.1.4'

loop_
_geom_angle_atom_site_label_1
_geom_angle_atom_site_label_2
_geom_angle_atom_site_label_3
_geom_angle
_geom_angle_site_symmetry_1
O1 U1 O2 178.43(8) .
O1 U1 O6 93.57(8) .
O2 U1 O6 87.89(8) .
O1 U1 O5 90.12(8) .
O2 U1 O5 90.80(8) .
O6 U1 O5 75.16(7) .
O1 U1 O3 93.18(8) .
O2 U1 O3 85.93(8) .
O6 U1 O3 145.03(7) .
O5 U1 O3 70.55(7) .
O1 U1 O7 91.77(8) .
O2 U1 O7 88.17(8) .
O6 U1 O7 70.72(7) .
O5 U1 O7 145.88(7) .
O3 U1 O7 143.23(7) .
O1 U1 O4 88.34(7) .
O2 U1 O4 90.15(8) .
O6 U1 O4 142.99(7) .
O5 U1 O4 141.84(7) .
O3 U1 O4 71.47(7) .
O7 U1 O4 72.28(7) .
B1 O1 U1 165.80(18) .
Si1 O2 U1 153.52(13) .
C18 O5 U1 140.49(18) .
C16 O3 U1 138.35(18) .
C3 O7 U1 137.99(18) .
C1 O6 U1 142.23(18) .
C31 O4 C34 110.2(2) .
C31 O4 U1 124.85(19) .
C34 O4 U1 124.81(17) .
O2 Si1 C39 107.92(15) .
O2 Si1 C35 105.99(17) .
C39 Si1 C35 112.4(2) .
O2 Si1 C37 106.27(17) .
C39 Si1 C37 111.3(2) .
C35 Si1 C37 112.5(2) .
C48 C47 C52 113.2(3) .
C48 C47 B1 125.1(3) .
C52 C47 B1 121.5(2) .
F10 C52 C51 116.8(3) .
F10 C52 C47 119.2(3) .
C51 C52 C47 123.9(3) .
C9 C4 C5 118.8(3) .
C9 C4 C1 123.1(3) .
C5 C4 C1 118.0(3) .
O6 C1 C2 122.0(2) .
O6 C1 C4 115.0(2) .
C2 C1 C4 123.0(2) .
O5 C18 C17 122.6(3) .
O5 C18 C19 115.2(3) .
C17 C18 C19 122.1(3) .
O3 C16 C17 123.0(3) .
O3 C16 C25 115.8(3) .
C17 C16 C25 121.1(3) .
C26 C25 C30 119.0(3) .
C26 C25 C16 118.6(3) .
C30 C25 C16 122.4(3) .
C14 C15 C10 120.5(3) .
C11 C10 C15 118.8(3) .
C11 C10 C3 122.1(3) .
C15 C10 C3 119.1(3) .
C16 C17 C18 122.2(3) .
O7 C3 C2 124.2(3) .
O7 C3 C10 115.7(2) .
C2 C3 C10 120.1(3) .
C8 C9 C4 120.3(3) .
C1 C2 C3 122.6(3) .
F6 C48 C49 114.8(3) .
F6 C48 C47 121.0(3) .
C49 C48 C47 124.1(3) .
F9 C51 C50 119.4(3) .
F9 C51 C52 120.5(3) .
C50 C51 C52 120.1(3) .
F7 C49 C50 119.6(3) .
F7 C49 C48 120.9(3) .
C50 C49 C48 119.6(3) .
F8 C50 C51 120.9(3) .
F8 C50 C49 120.2(3) .
C51 C50 C49 118.9(3) .
C58 C53 C54 113.2(3) .
C58 C53 B1 129.0(3) .
C54 C53 B1 117.8(3) .
F15 C54 C55 115.3(3) .
F15 C54 C53 119.5(3) .
C55 C54 C53 125.1(3) .
F11 C58 C57 115.6(3) .
F11 C58 C53 120.7(3) .
C57 C58 C53 123.7(3) .
C12 C11 C10 120.4(3) .
C11 C12 C13 120.6(3) .
C14 C13 C12 119.6(3) .
C9 C8 C7 120.4(3) .
O1 B1 C47 104.8(2) .
O1 B1 C41 112.4(2) .
C47 B1 C41 111.2(2) .
O1 B1 C53 106.6(2) .
C47 B1 C53 117.1(2) .
C41 B1 C53 104.8(2) .
C42 C41 C46 113.3(3) .
C42 C41 B1 126.7(3) .
C46 C41 B1 120.1(3) .
F5 C46 C45 116.6(3) .
F5 C46 C41 118.6(3) .
C45 C46 C41 124.8(3) .
F12 C57 C56 119.3(3) .
F12 C57 C58 120.4(3) .
C56 C57 C58 120.3(3) .
C6 C5 C4 120.7(3) .
C6 C7 C8 119.8(3) .
C5 C6 C7 120.0(3) .
C20 C19 C24 119.1(3) .
C20 C19 C18 122.6(3) .
C24 C19 C18 118.2(3) .
C27 C26 C25 120.4(3) .
F1 C42 C41 120.7(3) .
F1 C42 C43 115.5(3) .
C41 C42 C43 123.9(3) .
C29 C30 C25 120.3(3) .
C23 C24 C19 120.4(3) .
O4 C34 C33 104.2(3) .
O4 C31 C32 104.4(3) .
C32 C33 C34 102.4(3) .
C31 C32 C33 102.5(3) .
C40 C39 Si1 113.3(3) .
C36 C35 Si1 113.4(3) .
C13 C14 C15 120.2(3) .
F2 C43 C44 120.3(3) .
F2 C43 C42 120.0(3) .
C44 C43 C42 119.7(3) .
C28 C27 C26 119.9(3) .
C28 C29 C30 120.1(3) .
F3 C44 C43 120.6(4) .
F3 C44 C45 120.3(3) .
C43 C44 C45 119.1(3) .
C29 C28 C27 120.3(3) .
C21 C20 C19 120.0(4) .
C22 C23 C24 120.2(4) .
C59 C59 C60 115.4(5) 2_655
C23 C22 C21 119.9(4) .
C20 C21 C22 120.4(4) .
F4 C45 C44 120.0(3) .
F4 C45 C46 120.8(4) .
C44 C45 C46 119.2(3) .
C38 C37 Si1 112.3(4) .
F14 C55 C54 121.1(3) .
F14 C55 C56 120.6(3) .
C54 C55 C56 118.3(3) .
F13 C56 C57 121.3(3) .
F13 C56 C55 119.5(3) .
C57 C56 C55 119.3(3) .
C59 C60 C61 113.8(4) .
C17A C16A C15A 128.9(7) .
C17A C16A C21A 122.4(5) .
C15A C16A C21A 108.8(7) .
C16A C17A C18A 118.3(5) .
C19A C18A C17A 118.9(5) .
C20A C19A C18A 120.0(6) .
C21A C20A C19A 122.1(6) .
C20A C21A C16A 118.0(6) .
C17B C16B C21B 119.3(7) .
C16B C17B C18B 123.2(7) .
C17B C18B C19B 116.2(7) .
C18B C19B C20B 120.6(7) .
C21B C20B C19B 120.0(7) .
C20B C21B C16B 119.8(7) .
C20B C21B C15B 124.6(8) .
C16B C21B C15B 115.5(8) .

loop_
_geom_bond_atom_site_label_1
_geom_bond_atom_site_label_2
_geom_bond_distance
_geom_bond_site_symmetry_2
F3 C44 1.345(4) .
U1 O1 1.9600(19) .
U1 O2 2.011(2) .
U1 O6 2.2496(19) .
U1 O5 2.2583(19) .
U1 O3 2.3014(19) .
U1 O7 2.320(2) .
U1 O4 2.426(2) .
O1 B1 1.503(4) .
O2 Si1 1.681(2) .
O5 C18 1.281(3) .
O3 C16 1.282(3) .
O7 C3 1.274(3) .
O6 C1 1.283(3) .
O4 C31 1.457(4) .
O4 C34 1.458(4) .
Si1 C39 1.853(4) .
Si1 C35 1.852(4) .
Si1 C37 1.874(5) .
F10 C52 1.351(3) .
F15 C54 1.357(4) .
F6 C48 1.347(3) .
C47 C48 1.385(4) .
C47 C52 1.400(4) .
C47 B1 1.646(4) .
C52 C51 1.377(4) .
C4 C9 1.395(4) .
C4 C5 1.395(4) .
C4 C1 1.485(4) .
C1 C2 1.390(4) .
C18 C17 1.399(4) .
C18 C19 1.479(4) .
C16 C17 1.400(4) .
C16 C25 1.487(4) .
F7 C49 1.343(3) .
F11 C58 1.355(4) .
F14 C55 1.341(4) .
F13 C56 1.346(4) .
C25 C26 1.392(4) .
C25 C30 1.392(4) .
C15 C14 1.387(4) .
C15 C10 1.401(4) .
C10 C11 1.396(4) .
C10 C3 1.486(4) .
C3 C2 1.402(4) .
C9 C8 1.379(4) .
F9 C51 1.342(3) .
F8 C50 1.342(3) .
C48 C49 1.387(4) .
C51 C50 1.366(4) .
C49 C50 1.375(4) .
F1 C42 1.339(4) .
F5 C46 1.352(4) .
F12 C57 1.349(4) .
C53 C58 1.390(4) .
C53 C54 1.389(4) .
C53 B1 1.650(4) .
C54 C55 1.379(4) .
C58 C57 1.377(4) .
C11 C12 1.380(4) .
C12 C13 1.390(5) .
C13 C14 1.385(5) .
C8 C7 1.390(5) .
B1 C41 1.649(4) .
C41 C42 1.387(4) .
C41 C46 1.390(4) .
C46 C45 1.378(5) .
C57 C56 1.363(5) .
C5 C6 1.382(4) .
C7 C6 1.383(5) .
F2 C43 1.342(4) .
F4 C45 1.346(4) .
C19 C20 1.384(5) .
C19 C24 1.393(4) .
C26 C27 1.389(5) .
C42 C43 1.390(4) .
C30 C29 1.392(5) .
C24 C23 1.386(5) .
C34 C33 1.517(5) .
C31 C32 1.506(5) .
C33 C32 1.511(6) .
C39 C40 1.548(5) .
C35 C36 1.527(7) .
C43 C44 1.370(5) .
C27 C28 1.384(5) .
C29 C28 1.374(6) .
C44 C45 1.374(6) .
C20 C21 1.382(6) .
C23 C22 1.361(6) .
C59 C59 1.495(12) 2_655
C59 C60 1.507(8) .
C22 C21 1.390(7) .
C37 C38 1.492(8) .
C55 C56 1.385(5) .
C60 C61 1.522(9) .
C15A C16A 1.375(7) .
C16A C17A 1.345(7) .
C16A C21A 1.369(7) .
C17A C18A 1.388(6) .
C18A C19A 1.363(7) .
C19A C20A 1.350(7) .
C20A C21A 1.322(7) .
C16B C17B 1.345(8) .
C16B C21B 1.350(8) .
C17B C18B 1.358(8) .
C18B C19B 1.366(8) .
C19B C20B 1.377(8) .
C20B C21B 1.335(8) .
C21B C15B 1.384(8) .
